data_2016234
loop_
_publ_author_name
'Fabbiani, Francesca P. A.'
'Leech, Charlotte K.'
'Shankland, Kenneth'
'Johnston, Andrea'
'Fernandes, Philippe'
'Florence, Alastair J.'
'Shankland, Norman'

_publ_section_title
;
 Hirshfeld surface analysis of two bendroflumethiazide solvates
;
_journal_coeditor_code BM3035
_journal_issue 11
_journal_name_full 'Acta Crystallographica Section C'
_journal_page_first o659
_journal_page_last o663
_journal_paper_doi 10.1107/S0108270107044812
_journal_volume 63
_journal_year 2007
_chemical_formula_iupac 'C15 H14 F3 N3 O4 S2, C3 H7 N O'
_chemical_formula_moiety 'C15 H14 F3 N3 O4 S2, C3 H7 N O'
_chemical_formula_sum 'C18 H21 F3 N4 O5 S2'
_chemical_formula_weight 494.51
_chemical_name_common 'Bendroflumethiazide N,N-dimethylformamide solvate'
_chemical_name_systematic
;3-benzyl-6-(trifluoromethyl)-3,4-dihydro-2H-1,2,4-benzothiadiazine-7-sulfonamide
1,1-dioxide
 N,N-dimethylformamide solvate
;
_space_group_IT_number 14
_symmetry_cell_setting monoclinic
_symmetry_space_group_name_Hall '-P 2yn'
_symmetry_space_group_name_H-M 'P 1 21/n 1'
_atom_sites_solution_hydrogens mixed
_atom_sites_solution_primary direct
_cell_angle_alpha 90
_cell_angle_beta 103.752(4)
_cell_angle_gamma 90
_cell_formula_units_Z 4
_cell_length_a 8.2527(3)
_cell_length_b 17.8431(7)
_cell_length_c 14.9012(5)
_cell_measurement_reflns_used 11940
_cell_measurement_temperature 150
_cell_measurement_theta_max 29
_cell_measurement_theta_min 3
_cell_volume 2131.36(14)
_computing_cell_refinement
;
CrysAlis CCD [or RED?] (Oxford Diffraction, 2006)
;
_computing_data_collection
;
CrysAlis CCD (Oxford Diffraction, 2006)
;
_computing_data_reduction
;
CrysAlis CCD [or RED?] (Oxford Diffraction, 2006)
;
_computing_molecular_graphics
;
ORTEP-3 (Farrugia, 1997)
CRYSTAL EXPLORER (Wolff <i>et al.</i>,  2005) and
Mercury (Macrae <i>et al.</i>,  2006)
;
_computing_publication_material
;
PLATON (Spek, 2003) and
publCIF (Westrip, 2007)
;
_computing_structure_refinement 'CRYSTALS (Betteridge <i>et al.</i>,  2003)'
_computing_structure_solution 'SIR92 (Altomare <i>et al.</i>,  1993)'
_diffrn_ambient_temperature 150
_diffrn_measured_fraction_theta_full 0.992
_diffrn_measured_fraction_theta_max 0.988
_diffrn_measurement_device_type 'Oxford Diffraction Gemini'
_diffrn_measurement_method '\f & \w scans'
_diffrn_radiation_monochromator graphite
_diffrn_radiation_type 'Mo K\a'
_diffrn_radiation_wavelength 0.71073
_diffrn_reflns_av_R_equivalents 0.034
_diffrn_reflns_limit_h_max 10
_diffrn_reflns_limit_h_min -10
_diffrn_reflns_limit_k_max 22
_diffrn_reflns_limit_k_min 0
_diffrn_reflns_limit_l_max 19
_diffrn_reflns_limit_l_min 0
_diffrn_reflns_number 28698
_diffrn_reflns_theta_full 25.162
_diffrn_reflns_theta_max 27.056
_diffrn_reflns_theta_min 2.595
_diffrn_standards_decay_% 0
_diffrn_standards_interval_count 0
_diffrn_standards_interval_time 0
_diffrn_standards_number 0
_exptl_absorpt_coefficient_mu 0.315
_exptl_absorpt_correction_T_max 0.98
_exptl_absorpt_correction_T_min 0.88
_exptl_absorpt_correction_type multi-scan
_exptl_absorpt_process_details
;
(CrysAlis RED; Oxford Diffraction, 2006)
;
_exptl_crystal_colour colourless
_exptl_crystal_density_diffrn 1.541
_exptl_crystal_description lath
_exptl_crystal_F_000 1024
_exptl_crystal_size_max 0.19
_exptl_crystal_size_mid 0.09
_exptl_crystal_size_min 0.07
_refine_diff_density_max 0.42
_refine_diff_density_min -0.46
_refine_ls_extinction_method None
_refine_ls_goodness_of_fit_ref 1.0127
_refine_ls_hydrogen_treatment mixed
_refine_ls_matrix_type full
_refine_ls_number_parameters 309
_refine_ls_number_reflns 4615
_refine_ls_number_restraints 2
_refine_ls_R_factor_all 0.0500
_refine_ls_R_factor_gt 0.0396
_refine_ls_shift/su_max 0.000401
_refine_ls_structure_factor_coef Fsqd
_refine_ls_weighting_details
;
 Method= Modified Sheldrick
 w=1/[\s^2^(F^2^) + ( 0.03P)^2^ + 2.31P]
 ,where P=(max(Fo^2^,0) + 2Fc^2^)/3
;
_refine_ls_weighting_scheme calc
_refine_ls_wR_factor_all 0.0910
_refine_ls_wR_factor_gt 0.0863
_refine_ls_wR_factor_ref 0.0910
_reflns_number_gt 3954
_reflns_number_total 4615
_reflns_threshold_expression I>2.0\s(I)
_cod_data_source_file bm3035.cif
_cod_data_source_block II
_cod_depositor_comments
;
The following automatic conversions were performed:

'_atom_sites_solution_hydrogens' value 'geom+difmap' was changed to
'mixed'.

Automatic conversion script
Id: cif_fix_values 6452 2018-10-05 10:23:21Z andrius 
;
_cod_original_cell_volume 2131.35(14)
_cod_original_sg_symbol_H-M 'P 21/n'
_cod_database_code 2016234
_cod_database_fobs_code 2016234

loop_
_symmetry_equiv_pos_as_xyz
x,y,z
-x,-y,-z
-x+1/2,y+1/2,-z+1/2
x+1/2,-y+1/2,z+1/2

loop_
_atom_site_type_symbol
_atom_site_label
_atom_site_fract_x
_atom_site_fract_y
_atom_site_fract_z
_atom_site_U_iso_or_equiv
_atom_site_adp_type
_atom_site_occupancy
_atom_site_disorder_assembly
_atom_site_disorder_group
N N1 0.8916(2) 0.32480(10) 0.25502(13) 0.0255 Uani 1.0000 . .
N N2 0.1032(2) 0.38736(10) 0.02868(11) 0.0242 Uani 1.0000 . .
N N3 0.1668(2) 0.40018(10) -0.11929(11) 0.0200 Uani 1.0000 . .
N N4 0.7046(3) 0.15461(11) 0.06308(12) 0.0358 Uani 1.0000 . .
C C1 -0.1885(3) 0.37684(14) -0.20985(15) 0.0232 Uani 0.934(3) 1 1
C C2 -0.1851(3) 0.42896(13) -0.27782(16) 0.0315 Uani 0.934(3) 1 1
C C3 -0.2434(4) 0.41047(16) -0.37029(17) 0.0393 Uani 0.934(3) 1 1
C C4 -0.3040(4) 0.34005(18) -0.39540(17) 0.0395 Uani 0.934(3) 1 1
C C5 -0.3088(4) 0.28796(14) -0.32758(18) 0.0389 Uani 0.934(3) 1 1
C C6 -0.2513(3) 0.30654(13) -0.23534(16) 0.0315 Uani 0.934(3) 1 1
C C7 -0.1246(3) 0.39558(13) -0.10922(14) 0.0276 Uani 1.0000 . .
C C8 0.0517(2) 0.36745(11) -0.06902(13) 0.0210 Uani 1.0000 . .
C C9 0.2655(2) 0.38998(11) 0.07647(13) 0.0203 Uani 1.0000 . .
C C10 0.3996(2) 0.38637(10) 0.03365(12) 0.0189 Uani 1.0000 . .
C C11 0.5623(2) 0.39405(10) 0.08362(13) 0.0198 Uani 1.0000 . .
C C12 0.6013(2) 0.40109(10) 0.17860(12) 0.0188 Uani 1.0000 . .
C C13 0.4689(2) 0.40096(11) 0.22391(12) 0.0211 Uani 1.0000 . .
C C14 0.3067(2) 0.39740(11) 0.17367(13) 0.0228 Uani 1.0000 . .
C C15 0.4975(3) 0.40130(13) 0.32803(14) 0.0295 Uani 1.0000 . .
C C16 0.7466(3) 0.21657(12) 0.02685(14) 0.0300 Uani 1.0000 . .
C C17 0.6124(4) 0.09506(17) 0.00652(18) 0.0543 Uani 1.0000 . .
C C18 0.7432(5) 0.14464(18) 0.16254(17) 0.0774 Uani 1.0000 . .
C C110 -0.252(4) 0.3306(19) -0.3980(8) 0.045(6) Uiso 0.066(3) 1 2
C C111 -0.118(3) 0.2934(15) -0.3355(14) 0.045(6) Uiso 0.066(3) 1 2
C C112 -0.077(3) 0.3104(16) -0.2411(12) 0.045(6) Uiso 0.066(3) 1 2
C C113 -0.170(3) 0.3645(18) -0.2092(10) 0.045(6) Uiso 0.066(3) 1 2
C C114 -0.305(3) 0.4017(15) -0.2717(15) 0.045(6) Uiso 0.066(3) 1 2
C C115 -0.346(3) 0.3847(17) -0.3661(13) 0.045(6) Uiso 0.066(3) 1 2
O O1 0.46115(18) 0.41872(9) -0.12572(9) 0.0297 Uani 1.0000 . .
O O2 0.35917(19) 0.29232(8) -0.10118(10) 0.0300 Uani 1.0000 . .
O O3 0.89250(17) 0.43569(7) 0.16039(9) 0.0223 Uani 1.0000 . .
O O4 0.84095(18) 0.44894(8) 0.31570(9) 0.0267 Uani 1.0000 . .
O O5 0.8208(2) 0.27041(8) 0.06954(10) 0.0337 Uani 1.0000 . .
S S1 0.81675(6) 0.40767(3) 0.23184(3) 0.0191 Uani 1.0000 . .
S S2 0.35806(6) 0.37157(3) -0.08570(3) 0.0204 Uani 1.0000 . .
F F1 0.61227(17) 0.34999(8) 0.36688(8) 0.0377 Uani 1.0000 . .
F F2 0.54579(17) 0.46703(8) 0.36671(8) 0.0396 Uani 1.0000 . .
F F3 0.35754(17) 0.38298(10) 0.35441(8) 0.0450 Uani 1.0000 . .
H H71 -0.1249 0.4498 -0.1037 0.0320 Uiso 1.0000 . .
H H72 -0.1979 0.3743 -0.0733 0.0321 Uiso 1.0000 . .
H H81 0.0545 0.3124 -0.0755 0.0245 Uiso 1.0000 . .
H H100 0.882(3) 0.3007(14) 0.2081(17) 0.0316 Uiso 1.0000 . .
H H101 0.862(3) 0.3037(13) 0.3031(17) 0.0312 Uiso 1.0000 . .
H H102 0.033(3) 0.3845(13) 0.0585(16) 0.0298 Uiso 1.0000 . .
H H103 0.161(3) 0.4474(14) -0.1236(15) 0.0268 Uiso 1.0000 . .
H H111 0.6484 0.3932 0.0523 0.0240 Uiso 1.0000 . .
H H141 0.2230 0.3990 0.2062 0.0273 Uiso 1.0000 . .
H H161 0.7155 0.2183 -0.0388 0.0364 Uiso 1.0000 . .
H H11 -0.1456 0.4777 -0.2616 0.0386 Uiso 0.934(3) 1 1
H H12 -0.2407 0.4463 -0.4153 0.0483 Uiso 0.934(3) 1 1
H H13 -0.3406 0.3272 -0.4572 0.0460 Uiso 0.934(3) 1 1
H H14 -0.3532 0.2386 -0.3432 0.0456 Uiso 0.934(3) 1 1
H H15 -0.2560 0.2704 -0.1907 0.0387 Uiso 0.934(3) 1 1
H H171 0.6678 0.0472 0.0246 0.0842 Uiso 1.0000 . .
H H172 0.6083 0.1066 -0.0580 0.0829 Uiso 1.0000 . .
H H173 0.4980 0.0951 0.0152 0.0842 Uiso 1.0000 . .
H H181 0.7202 0.0944 0.1764 0.1119 Uiso 1.0000 . .
H H182 0.8572 0.1577 0.1866 0.1119 Uiso 1.0000 . .
H H183 0.6719 0.1787 0.1862 0.1125 Uiso 1.0000 . .
H H1131 -0.3671 0.4315 -0.2499 0.0528 Uiso 0.066(3) 1 2
H H1132 -0.4434 0.4083 -0.4133 0.0528 Uiso 0.066(3) 1 2
H H1133 -0.2861 0.3186 -0.4771 0.0530 Uiso 0.066(3) 1 2
H H1134 -0.0552 0.2530 -0.3783 0.0528 Uiso 0.066(3) 1 2
H H1135 0.0212 0.2762 -0.2150 0.0528 Uiso 0.066(3) 1 2

loop_
_atom_site_aniso_label
_atom_site_aniso_U_11
_atom_site_aniso_U_22
_atom_site_aniso_U_33
_atom_site_aniso_U_12
_atom_site_aniso_U_13
_atom_site_aniso_U_23
N1 0.0269(10) 0.0240(9) 0.0253(9) 0.0036(7) 0.0058(8) 0.0040(7)
N2 0.0155(9) 0.0409(10) 0.0167(8) -0.0004(7) 0.0049(7) 0.0006(7)
N3 0.0193(9) 0.0229(8) 0.0175(8) 0.0021(6) 0.0036(7) 0.0015(6)
N4 0.0489(13) 0.0375(11) 0.0196(9) -0.0121(9) 0.0054(9) -0.0038(8)
C1 0.0156(11) 0.0301(12) 0.0224(11) -0.0001(8) 0.0013(9) 0.0027(9)
C2 0.0327(13) 0.0273(11) 0.0320(12) -0.0036(10) 0.0028(10) 0.0020(9)
C3 0.0434(16) 0.0473(15) 0.0265(12) -0.0020(12) 0.0072(11) 0.0121(11)
C4 0.0383(17) 0.0540(18) 0.0222(12) 0.0000(14) -0.0007(11) -0.0031(11)
C5 0.0436(16) 0.0340(13) 0.0342(13) -0.0062(11) -0.0003(12) -0.0076(11)
C6 0.0346(14) 0.0307(12) 0.0264(12) -0.0039(10) 0.0017(10) 0.0046(9)
C7 0.0199(11) 0.0389(12) 0.0227(10) 0.0014(9) 0.0020(8) -0.0013(9)
C8 0.0184(10) 0.0266(10) 0.0174(9) -0.0020(7) 0.0032(8) 0.0003(7)
C9 0.0184(10) 0.0232(9) 0.0194(9) 0.0007(7) 0.0045(8) 0.0013(7)
C10 0.0190(10) 0.0221(9) 0.0153(8) 0.0013(7) 0.0037(8) -0.0003(7)
C11 0.0189(10) 0.0223(9) 0.0189(9) 0.0024(7) 0.0059(8) 0.0005(7)
C12 0.0149(9) 0.0231(9) 0.0179(9) -0.0001(7) 0.0032(7) 0.0005(7)
C13 0.0211(10) 0.0265(10) 0.0156(9) -0.0001(8) 0.0044(8) -0.0004(7)
C14 0.0187(10) 0.0329(11) 0.0179(9) 0.0018(8) 0.0066(8) 0.0000(8)
C15 0.0209(11) 0.0500(14) 0.0180(10) 0.0014(9) 0.0052(9) 0.0007(9)
C16 0.0335(12) 0.0344(12) 0.0227(10) 0.0062(9) 0.0080(9) 0.0017(9)
C17 0.0630(19) 0.0634(18) 0.0372(14) -0.0297(15) 0.0134(14) -0.0196(13)
C18 0.148(4) 0.0555(18) 0.0219(12) -0.051(2) 0.0074(17) 0.0024(12)
O1 0.0229(8) 0.0472(9) 0.0203(7) -0.0019(6) 0.0080(6) 0.0035(6)
O2 0.0327(9) 0.0292(8) 0.0254(7) 0.0084(6) 0.0020(6) -0.0084(6)
O3 0.0186(7) 0.0254(7) 0.0230(7) -0.0017(5) 0.0053(6) 0.0030(5)
O4 0.0234(8) 0.0333(8) 0.0218(7) -0.0022(6) 0.0019(6) -0.0055(6)
O5 0.0451(10) 0.0264(8) 0.0302(8) 0.0010(7) 0.0098(7) 0.0018(6)
S1 0.0167(2) 0.0217(2) 0.0180(2) -0.00035(17) 0.00262(18) 0.00055(17)
S2 0.0189(2) 0.0274(2) 0.0148(2) 0.00264(18) 0.00409(18) -0.00176(18)
F1 0.0357(8) 0.0552(9) 0.0206(6) 0.0063(6) 0.0037(6) 0.0109(6)
F2 0.0366(8) 0.0556(9) 0.0255(6) 0.0026(6) 0.0052(6) -0.0157(6)
F3 0.0297(8) 0.0884(11) 0.0200(6) -0.0067(7) 0.0119(6) 0.0027(6)

loop_
_atom_type_symbol
_atom_type_scat_dispersion_real
_atom_type_scat_dispersion_imag
_atom_type_scat_source
C 0.0033 0.0016 'International Tables Vol C 4.2.6.8 and 6.1.1.4'
H 0.0000 0.0000 'International Tables Vol C 4.2.6.8 and 6.1.1.4'
N 0.0061 0.0033 'International Tables Vol C 4.2.6.8 and 6.1.1.4'
O 0.0106 0.0060 'International Tables Vol C 4.2.6.8 and 6.1.1.4'
F 0.0171 0.0103 'International Tables Vol C 4.2.6.8 and 6.1.1.4'
S 0.1246 0.1234 'International Tables Vol C 4.2.6.8 and 6.1.1.4'

loop_
_geom_angle_atom_site_label_1
_geom_angle_atom_site_label_2
_geom_angle_atom_site_label_3
_geom_angle
_geom_angle_publ_flag
S1 N1 H100 110.4(18) no
S1 N1 H101 113.3(15) no
H100 N1 H101 119(2) no
C8 N2 C9 123.20(16) no
C8 N2 H102 117.0(17) no
C9 N2 H102 117.2(17) no
C8 N3 S2 114.77(13) no
C8 N3 H103 114.1(16) no
S2 N3 H103 111.5(16) no
C16 N4 C17 122.0(2) no
C16 N4 C18 120.5(2) no
C17 N4 C18 117.4(2) no
C2 C1 C6 118.9(2) no
C2 C1 C7 121.2(2) no
C6 C1 C7 119.9(2) no
C1 C2 C3 120.4(2) no
C1 C2 H11 120.1 no
C3 C2 H11 119.5 no
C2 C3 C4 120.5(2) no
C2 C3 H12 119.3 no
C4 C3 H12 120.2 no
C3 C4 C5 119.3(2) no
C3 C4 H13 120.6 no
C5 C4 H13 120.1 no
C4 C5 C6 120.2(2) no
C4 C5 H14 121.0 no
C6 C5 H14 118.8 no
C5 C6 C1 120.7(2) no
C5 C6 H15 118.7 no
C1 C6 H15 120.6 no
C1 C7 C8 113.27(17) no
C1 C7 H71 107.4 no
C8 C7 H71 108.5 no
C1 C7 H72 110.2 no
C8 C7 H72 108.4 no
H71 C7 H72 109.1 no
C8 C7 C113 104.6(8) no
C8 C7 H71 108.5 no
C113 C7 H71 115.7 no
C8 C7 H72 108.4 no
C113 C7 H72 110.3 no
H71 C7 H72 109.1 no
C7 C8 N3 110.06(16) no
C7 C8 N2 109.68(16) no
N3 C8 N2 110.04(15) no
C7 C8 H81 109.4 no
N3 C8 H81 108.3 no
N2 C8 H81 109.4 no
N2 C9 C10 123.02(17) no
N2 C9 C14 120.47(17) no
C10 C9 C14 116.51(17) no
C9 C10 C11 121.45(17) no
C9 C10 S2 118.93(15) no
C11 C10 S2 119.61(14) no
C10 C11 C12 121.48(17) no
C10 C11 H111 119.0 no
C12 C11 H111 119.5 no
C11 C12 C13 118.12(17) no
C11 C12 S1 115.45(14) no
C13 C12 S1 126.42(14) no
C12 C13 C14 120.27(17) no
C12 C13 C15 122.67(18) no
C14 C13 C15 117.01(17) no
C9 C14 C13 121.99(17) no
C9 C14 H141 120.5 no
C13 C14 H141 117.5 no
C13 C15 F1 111.15(17) no
C13 C15 F2 114.00(18) no
F1 C15 F2 107.86(17) no
C13 C15 F3 111.30(17) no
F1 C15 F3 105.93(18) no
F2 C15 F3 106.15(17) no
N4 C16 O5 126.3(2) no
N4 C16 H161 114.7 no
O5 C16 H161 119.0 no
N4 C17 H171 109.5 no
N4 C17 H172 108.0 no
H171 C17 H172 111.1 no
N4 C17 H173 108.0 no
H171 C17 H173 111.5 no
H172 C17 H173 108.7 no
N4 C18 H181 109.4 no
N4 C18 H182 108.2 no
H181 C18 H182 112.3 no
N4 C18 H183 106.9 no
H181 C18 H183 110.0 no
H182 C18 H183 109.9 no
C111 C110 C115 120.476(3) no
C111 C110 H1133 122.3 no
C115 C110 H1133 117.2 no
C110 C111 C112 121.268(3) no
C110 C111 H1134 108.0 no
C112 C111 H1134 130.7 no
C111 C112 C113 118.255(3) no
C111 C112 H1135 103.7 no
C113 C112 H1135 138.1 no
C7 C113 C112 123.4(13) no
C7 C113 C114 115.7(14) no
C112 C113 C114 120.476 no
C113 C114 C115 121.269(3) no
C113 C114 H1131 119.0 no
C115 C114 H1131 119.4 no
C114 C115 C110 118.256(3) no
C114 C115 H1132 124.3 no
C110 C115 H1132 117.4 no
C12 S1 N1 109.21(9) no
C12 S1 O3 104.89(8) no
N1 S1 O3 105.35(9) no
C12 S1 O4 110.13(9) no
N1 S1 O4 108.70(9) no
O3 S1 O4 118.21(9) no
C10 S2 N3 101.97(9) no
C10 S2 O2 107.79(9) no
N3 S2 O2 107.70(9) no
C10 S2 O1 110.14(9) no
N3 S2 O1 108.63(9) no
O2 S2 O1 119.22(9) no

loop_
_geom_bond_atom_site_label_1
_geom_bond_atom_site_label_2
_geom_bond_distance
_geom_bond_publ_flag
N1 S1 1.6081(18) no
N1 H100 0.81(3) no
N1 H101 0.89(3) no
N2 C8 1.460(2) no
N2 C9 1.360(3) no
N2 H102 0.81(2) no
N3 C8 1.464(2) no
N3 S2 1.6209(17) no
N3 H103 0.84(2) no
N4 C16 1.313(3) no
N4 C17 1.454(3) no
N4 C18 1.451(3) no
C1 C2 1.380(3) no
C1 C6 1.376(3) no
C1 C7 1.504(3) no
C2 C3 1.387(3) no
C2 H11 0.941 no
C3 C4 1.371(4) no
C3 H12 0.931 no
C4 C5 1.380(4) no
C4 H13 0.927 no
C5 C6 1.383(3) no
C5 H14 0.962 no
C6 H15 0.935 no
C7 C8 1.521(3) no
C7 H71 0.971 no
C7 H72 0.976 no
C7 C8 1.521(3) no
C7 C113 1.550(9) no
C7 H71 0.971 no
C7 H72 0.976 no
C8 H81 0.988 no
C9 C10 1.404(3) no
C9 C14 1.413(3) no
C10 C11 1.379(3) no
C10 S2 1.7493(18) no
C11 C12 1.380(2) no
C11 H111 0.938 no
C12 C13 1.414(3) no
C12 S1 1.7706(19) no
C13 C14 1.371(3) no
C13 C15 1.513(3) no
C14 H141 0.934 no
C15 F1 1.345(3) no
C15 F2 1.326(3) no
C15 F3 1.346(2) no
C16 O5 1.232(3) no
C16 H161 0.951 no
C17 H171 0.976 no
C17 H172 0.976 no
C17 H173 0.983 no
C18 H181 0.949 no
C18 H182 0.952 no
C18 H183 0.969 no
C110 C111 1.43027(6) no
C110 C115 1.388 no
C110 H1133 1.164 no
C111 C112 1.39942(5) no
C111 H1134 1.163 no
C112 C113 1.388 no
C112 H1135 1.015 no
C113 C114 1.43026(6) no
C114 C115 1.39941(5) no
C114 H1131 0.855 no
C115 H1132 1.026 no
O1 S2 1.4243(15) no
O2 S2 1.4331(15) no
O3 S1 1.4460(13) no
O4 S1 1.4230(14) no
